data_2004407
loop_
_publ_author_name
'Ye, Q.'
'Meng, Q.-J.'
'You, X.-Z.'
'Huang, X.-Y.'

_publ_section_title
;
 The Intercalation Compound 1,4-Benzenediammonium
 Tetrachlorocadmate(II)
;
_journal_issue 1
_journal_name_full 'Acta Crystallographica Section C'
_journal_page_first 33
_journal_page_last 35
_journal_paper_doi 10.1107/S0108270195007797
_journal_volume 52
_journal_year 1996
_chemical_formula_moiety 'C6 H10 Cd1 Cl4 N2'
_chemical_formula_sum 'C6 H10 Cd Cl4 N2'
_chemical_formula_weight 364.38
_space_group_IT_number 14
_symmetry_cell_setting monoclinic
_symmetry_space_group_name_Hall '-P 2yab'
_symmetry_space_group_name_H-M 'P 1 21/a 1'
_atom_type_scat_source IntTabIV
_cell_angle_alpha 90.
_cell_angle_beta 93.34(2)
_cell_angle_gamma 90.
_cell_formula_units_Z 2
_cell_length_a 7.336(1)
_cell_length_b 7.401(2)
_cell_length_c 10.408(4)
_cell_measurement_reflns_used 25
_cell_measurement_temperature 296
_cell_measurement_theta_max 14.93
_cell_measurement_theta_min 13.95
_cell_volume 564.1(3)
_diffrn_measurement_device 'Enraf-Nonius CAD-4'
_diffrn_measurement_method \q/2\q
_diffrn_radiation_type MoK\a
_diffrn_radiation_wavelength 0.71069
_diffrn_reflns_av_R_equivalents 0.057
_diffrn_reflns_limit_h_max 8
_diffrn_reflns_limit_h_min 0
_diffrn_reflns_limit_k_max 8
_diffrn_reflns_limit_k_min 0
_diffrn_reflns_limit_l_max 12
_diffrn_reflns_limit_l_min -12
_diffrn_reflns_number 1174
_diffrn_reflns_theta_max 25
_diffrn_standards_decay_% -3.1
_diffrn_standards_interval_time 60
_diffrn_standards_number 3
_exptl_absorpt_coefficient_mu 2.84
_exptl_absorpt_correction_T_max 1.00
_exptl_absorpt_correction_T_min 0.32
_exptl_absorpt_correction_type 'empirical, \y scan'
_exptl_crystal_colour 'Light pink'
_exptl_crystal_density_diffrn 2.145
_exptl_crystal_description platelet
_exptl_crystal_size_max 1.0
_exptl_crystal_size_mid 1.0
_exptl_crystal_size_min 0.25
_refine_diff_density_max 1.229
_refine_diff_density_min -1.113
_refine_ls_extinction_coef 2.449E-4
_refine_ls_extinction_method 'secondary (Zachariasen, 1967)'
_refine_ls_goodness_of_fit_obs 2.45
_refine_ls_hydrogen_treatment 'H atoms: positions and U~iso~ refined'
_refine_ls_number_parameters 82
_refine_ls_number_reflns 938
_refine_ls_R_factor_obs 0.055
_refine_ls_shift/esd_max 0.07
_refine_ls_structure_factor_coef F
_refine_ls_weighting_details 'w = 1/\s^2^(F)'
_refine_ls_weighting_scheme calc
_refine_ls_wR_factor_obs 0.064
_reflns_number_observed 938
_reflns_number_total 1105
_reflns_observed_criterion I>3\s(I)
_cod_data_source_file mu1132.cif
_cod_data_source_block mu1132a
_cod_depositor_comments
;
The following automatic conversions were performed:

'_refine_ls_weighting_scheme' value 'w = 1/\s^2^(F)' was changed to
'calc'. New tag '_refine_ls_weighting_details' was created. The value
of the new tag was set to 'w = 1/\s^2^(F)'.

Automatic conversion script
Id: cif_fix_values 3143 2015-03-26 13:38:13Z robertas 
;
_cod_original_cell_volume 564.2(5)
_cod_original_sg_symbol_H-M 'P 21/a'
_cod_original_formula_sum 'C6 H10 Cd1 Cl4 N2'
_cod_database_code 2004407

loop_
_symmetry_equiv_pos_as_xyz
x,y,z
1/2+x,1/2-y,z
-x,-y,-z
1/2-x,1/2+y,-z

loop_
_atom_site_label
_atom_site_fract_x
_atom_site_fract_y
_atom_site_fract_z
_atom_site_B_iso_or_equiv
Cd 0 0 0 1.19(4)
Cl(1) .2990(1) .2043(1) .03668(9) 1.91(5)
Cl(2) -.0001(1) -.0492(2) .2395(1) 2.15(5)
N .0627(7) -.4709(8) .2366(5) 2.2(2)
C(11) .0321(9) -.4891(5) .3727(6) 1.6(2)
C(12) -.1021(6) -.6036(6) .4105(4) 2.0(1)
C(13) .1333(6) -.3836(6) .4601(4) 2.3(2)
H(1) -.010(8) -.58(1) .183(6) 3(1)
H(2) .019(7) -.384(8) .205(5) 2(1)
H(3) .21(1) -.493(7) .26(1) 4(2)
H(4) -.163(7) -.669(7) .348(6) 2.1(9)
H(5) .246(9) -.314(9) .433(6) 4(1)

loop_
_geom_angle_atom_site_label_1
_geom_angle_atom_site_label_2
_geom_angle_atom_site_label_3
_geom_angle_site_symmetry_1
_geom_angle_site_symmetry_3
_geom_angle
_geom_angle_publ_flag
Cl(2) Cd Cl(2) . 3_555 180.00 yes
Cl(2) Cd Cl(1) . . 89.31(4) yes
Cl(2) Cd Cl(1) 3_555 . 90.69(4) yes
Cl(2) Cd Cl(1) . 4_545 93.13(5) yes
Cl(2) Cd Cl(1) . 2_455 86.87(5) yes
Cl(2) Cd Cl(1) . 3_555 90.69(4) yes
Cl(2) Cd Cl(1) 3_555 3_555 89.31(4) yes
Cl(2) Cd Cl(1) 3_555 4_545 86.87(5) yes
Cl(2) Cd Cl(1) 3_555 2_455 93.13(5) yes
Cl(1) Cd Cl(1) . 3_555 180.00 yes
Cl(1) Cd Cl(1) . 4_545 91.64(2) yes
Cl(1) Cd Cl(1) . 2_455 88.36(2) yes
Cl(1) Cd Cl(1) 3_555 4_545 88.36(2) yes
Cl(1) Cd Cl(1) 3_555 2_455 91.64(2) yes
Cl(1) Cd Cl(1) 4_545 2_455 180.00 yes
Cd Cl(1) Cd . . 153.61(4) yes
C(12) C(11) C(13) . . 121.8(5) yes
C(12) C(11) N . . 119.4(5) yes
C(13) C(11) N . . 118.8(5) yes
C(11) C(12) C(13) . 3_546 118.9(5) yes
C(11) C(13) C(12) . 3_546 119.3(4) yes

loop_
_geom_bond_atom_site_label_1
_geom_bond_atom_site_label_2
_geom_bond_site_symmetry_2
_geom_bond_distance
_geom_bond_publ_flag
Cd Cl(2) . 2.5190(10) yes
Cd Cl(2) 3_555 2.5190(10) yes
Cd Cl(1) . 2.6730(10) yes
Cd Cl(1) 3_555 2.6730(10) yes
Cd Cl(1) 4_545 2.6790(10) yes
Cd Cl(1) 2_455 2.6790(10) yes
N C(11) . 1.454(8) yes
C(11) C(12) . 1.373(7) yes
C(11) C(13) . 1.382(7) yes
C(12) C(13) 3_546 1.383(6) yes
N H(2) . 0.78(6) no
N H(1) . 1.08(7) no
N H(3) . 1.10(10) no
C(12) H(4) . .91(6) no
C(13) H(5) . 1.02(6) no

loop_
_geom_contact_atom_site_label_1
_geom_contact_atom_site_label_2
_geom_contact_distance
_geom_contact_site_symmetry_2
_geom_contact_publ_flag
Cl(1) N 3.254(6) 2_545 yes
Cl(1) N 3.337(5) 4_555 yes
Cl(2) N 3.155(6) . yes
Cl(2) N 3.210(5) 2_445 yes
